data_7029665
loop_
_publ_author_name
'Lee, Seul Ah'
'You, Ga Rim'
'Choi, Ye Won'
'Jo, Hyun Yong'
'Kim, Ah Ram'
'Noh, Insup'
'Kim, Sung-Jin'
'Kim, Youngmee'
'Kim, Cheal'

_publ_section_title
;
 A new multifunctional Schiff base as a fluorescence sensor for Al(3+) and
 a colorimetric sensor for CN(-) in aqueous media: an application to
 bioimaging.
;
_journal_issue 18
_journal_name_full 'Dalton transactions (Cambridge, England : 2003)'
_journal_page_first 6650
_journal_page_last 6659
_journal_paper_doi 10.1039/c4dt00361f
_journal_volume 43
_journal_year 2014
_chemical_formula_sum 'C20 H21 N3 O2'
_chemical_formula_weight 335.40
_chemical_name_systematic
; 
 ? 
;
_space_group_IT_number 61
_symmetry_cell_setting orthorhombic
_symmetry_space_group_name_Hall '-P 2ac 2ab'
_symmetry_space_group_name_H-M 'P b c a'
_atom_sites_solution_hydrogens geom
_atom_sites_solution_primary direct
_atom_sites_solution_secondary difmap
_audit_creation_method SHELXL-97
_cell_angle_alpha 90.00
_cell_angle_beta 90.00
_cell_angle_gamma 90.00
_cell_formula_units_Z 8
_cell_length_a 12.835(3)
_cell_length_b 9.3810(19)
_cell_length_c 28.713(6)
_cell_measurement_reflns_used 3406
_cell_measurement_temperature 170(2)
_cell_measurement_theta_max 27.5
_cell_measurement_theta_min 2.6
_cell_volume 3457.2(13)
_computing_cell_refinement 'Bruker SMART'
_computing_data_collection 'Bruker SMART'
_computing_data_reduction 'Bruker SAINT'
_computing_molecular_graphics 'Bruker SHELXTL'
_computing_publication_material 'Bruker SHELXTL'
_computing_structure_refinement 'SHELXL-97 (Sheldrick, 1997)'
_computing_structure_solution 'SHELXS-97 (Sheldrick, 1990)'
_diffrn_ambient_temperature 170(2)
_diffrn_measured_fraction_theta_full 1.000
_diffrn_measured_fraction_theta_max 1.000
_diffrn_measurement_device_type 'CCD area detector'
_diffrn_measurement_method 'phi and omega scans'
_diffrn_radiation_monochromator graphite
_diffrn_radiation_source 'fine-focus sealed tube'
_diffrn_radiation_type MoK\a
_diffrn_radiation_wavelength 0.71073
_diffrn_reflns_av_R_equivalents 0.1756
_diffrn_reflns_av_unetI/netI 0.1617
_diffrn_reflns_limit_h_max 15
_diffrn_reflns_limit_h_min -10
_diffrn_reflns_limit_k_max 11
_diffrn_reflns_limit_k_min -11
_diffrn_reflns_limit_l_max 35
_diffrn_reflns_limit_l_min -33
_diffrn_reflns_number 18350
_diffrn_reflns_theta_full 26.00
_diffrn_reflns_theta_max 26.00
_diffrn_reflns_theta_min 1.42
_exptl_absorpt_coefficient_mu 0.085
_exptl_absorpt_correction_T_max 0.9992
_exptl_absorpt_correction_T_min 0.9832
_exptl_absorpt_correction_type multi-scan
_exptl_absorpt_process_details '(SADABS; Bruker, 1997)'
_exptl_crystal_colour dark
_exptl_crystal_density_diffrn 1.289
_exptl_crystal_density_method 'not measured'
_exptl_crystal_description needle
_exptl_crystal_F_000 1424
_exptl_crystal_size_max 0.20
_exptl_crystal_size_mid 0.02
_exptl_crystal_size_min 0.01
_refine_diff_density_max 0.248
_refine_diff_density_min -0.250
_refine_diff_density_rms 0.061
_refine_ls_extinction_coef 0.0146(11)
_refine_ls_extinction_expression Fc^*^=kFc[1+0.001xFc^2^\l^3^/sin(2\q)]^-1/4^
_refine_ls_extinction_method SHELXL
_refine_ls_goodness_of_fit_ref 0.769
_refine_ls_hydrogen_treatment mixed
_refine_ls_matrix_type full
_refine_ls_number_parameters 231
_refine_ls_number_reflns 3394
_refine_ls_number_restraints 2
_refine_ls_restrained_S_all 0.770
_refine_ls_R_factor_all 0.1587
_refine_ls_R_factor_gt 0.0607
_refine_ls_shift/su_max 0.000
_refine_ls_shift/su_mean 0.000
_refine_ls_structure_factor_coef Fsqd
_refine_ls_weighting_details 'calc w=1/[\s^2^(Fo^2^)+(0.0749P)^2^+0.0000P] where P=(Fo^2^+2Fc^2^)/3'
_refine_ls_weighting_scheme calc
_refine_ls_wR_factor_gt 0.1328
_refine_ls_wR_factor_ref 0.1596
_reflns_number_gt 2245
_reflns_number_total 3394
_reflns_threshold_expression >2sigma(I)
_cod_data_source_file c4dt00361f2.cif
_cod_data_source_block ye69sadpbca
_cod_depositor_comments
;
The following automatic conversions were performed:

'_symmetry_cell_setting' value 'Orthorhombic' changed to
'orthorhombic' according to
/usr/data/users/saulius/crontab/automatic-downloads/rss-feeds/RSC/lib/dictionaries/cif_core.dic
dictionary named 'cif_core.dic' version 2.4.2 from 2011-04-26.

Automatic conversion script
Id: cif_fix_values 2281 2013-09-26 08:29:07Z andrius 
;
_cod_original_cell_volume 3457.2(12)
_cod_original_sg_symbol_H-M Pbca
_cod_database_code 7029665

loop_
_symmetry_equiv_pos_as_xyz
'x, y, z'
'-x+1/2, -y, z+1/2'
'-x, y+1/2, -z+1/2'
'x+1/2, -y+1/2, -z'
'-x, -y, -z'
'x-1/2, y, -z-1/2'
'x, -y-1/2, z-1/2'
'-x-1/2, y-1/2, z'

loop_
_atom_site_label
_atom_site_type_symbol
_atom_site_fract_x
_atom_site_fract_y
_atom_site_fract_z
_atom_site_U_iso_or_equiv
_atom_site_adp_type
_atom_site_occupancy
_atom_site_symmetry_multiplicity
_atom_site_calc_flag
_atom_site_refinement_flags
C1 C 0.3126(3) 0.1612(3) 0.27232(11) 0.0378(8) Uani 1 1 d .
C2 C 0.3014(3) 0.0541(4) 0.23956(11) 0.0514(10) Uani 1 1 d .
H2 H 0.2461 -0.0126 0.2425 0.062 Uiso 1 1 calc R
C3 C 0.3698(3) 0.0430(4) 0.20258(12) 0.0593(11) Uani 1 1 d .
H3 H 0.3615 -0.0321 0.1807 0.071 Uiso 1 1 calc R
C4 C 0.4490(3) 0.1383(5) 0.19703(13) 0.0584(11) Uani 1 1 d .
H4 H 0.4951 0.1304 0.1713 0.070 Uiso 1 1 calc R
C5 C 0.4619(3) 0.2467(4) 0.22920(13) 0.0537(10) Uani 1 1 d .
H5 H 0.5173 0.3131 0.2257 0.064 Uiso 1 1 calc R
C6 C 0.3937(3) 0.2586(4) 0.26670(11) 0.0448(9) Uani 1 1 d .
H6 H 0.4025 0.3336 0.2886 0.054 Uiso 1 1 calc R
C7 C 0.2419(3) 0.1596(4) 0.31353(11) 0.0382(8) Uani 1 1 d .
C8 C 0.2067(2) 0.3809(4) 0.40991(11) 0.0388(9) Uani 1 1 d .
H8 H 0.2517 0.4545 0.3994 0.047 Uiso 1 1 calc R
C9 C 0.1621(2) 0.3916(3) 0.45553(11) 0.0369(8) Uani 1 1 d .
C10 C 0.0974(2) 0.2862(3) 0.47489(12) 0.0386(9) Uani 1 1 d .
C11 C 0.0607(3) 0.2935(3) 0.52035(12) 0.0400(9) Uani 1 1 d .
C12 C -0.0045(3) 0.1744(4) 0.53947(9) 0.0526(10) Uani 1 1 d D
H12A H 0.0204 0.0825 0.5266 0.063 Uiso 1 1 calc R
H12B H -0.0778 0.1875 0.5296 0.063 Uiso 1 1 calc R
C13 C 0.0009(3) 0.1697(4) 0.59298(9) 0.0564(11) Uani 1 1 d D
H13A H -0.0533 0.1045 0.6051 0.068 Uiso 1 1 calc R
H13B H 0.0698 0.1333 0.6029 0.068 Uiso 1 1 calc R
C14 C -0.0157(3) 0.3167(4) 0.61237(12) 0.0550(11) Uani 1 1 d .
H14A H -0.0865 0.3500 0.6041 0.066 Uiso 1 1 calc R
H14B H -0.0108 0.3133 0.6468 0.066 Uiso 1 1 calc R
C15 C 0.0824(3) 0.5408(4) 0.62317(12) 0.0548(10) Uani 1 1 d .
H15A H 0.0854 0.5115 0.6563 0.066 Uiso 1 1 calc R
H15B H 0.0251 0.6107 0.6197 0.066 Uiso 1 1 calc R
C16 C 0.1836(3) 0.6096(4) 0.60980(10) 0.0614(11) Uani 1 1 d D
H16A H 0.2418 0.5427 0.6155 0.074 Uiso 1 1 calc R
H16B H 0.1951 0.6959 0.6290 0.074 Uiso 1 1 calc R
C17 C 0.1802(3) 0.6505(4) 0.55799(9) 0.0520(10) Uani 1 1 d D
H17A H 0.1274 0.7259 0.5530 0.062 Uiso 1 1 calc R
H17B H 0.2489 0.6883 0.5483 0.062 Uiso 1 1 calc R
C18 C 0.1534(2) 0.5219(3) 0.52928(12) 0.0403(9) Uani 1 1 d .
C19 C 0.1886(3) 0.5071(3) 0.48423(11) 0.0430(9) Uani 1 1 d .
H19 H 0.2331 0.5788 0.4720 0.052 Uiso 1 1 calc R
C20 C 0.0907(2) 0.4112(4) 0.54807(11) 0.0396(9) Uani 1 1 d .
N1 N 0.2401(2) 0.2774(3) 0.34005(9) 0.0412(8) Uani 1 1 d .
H1N H 0.274(2) 0.362(4) 0.3319(11) 0.062 Uiso 1 1 d .
N2 N 0.1876(2) 0.2742(3) 0.38259(9) 0.0400(7) Uani 1 1 d .
N3 N 0.0610(2) 0.4169(3) 0.59437(9) 0.0476(8) Uani 1 1 d .
O1 O 0.19021(17) 0.0525(2) 0.32391(7) 0.0454(6) Uani 1 1 d .
O2 O 0.06790(18) 0.1708(2) 0.44898(7) 0.0479(7) Uani 1 1 d .
H2A H 0.0948 0.1762 0.4224 0.072 Uiso 1 1 calc R

loop_
_atom_site_aniso_label
_atom_site_aniso_U_11
_atom_site_aniso_U_22
_atom_site_aniso_U_33
_atom_site_aniso_U_23
_atom_site_aniso_U_13
_atom_site_aniso_U_12
C1 0.044(2) 0.037(2) 0.033(2) -0.0008(17) -0.0026(16) 0.0058(18)
C2 0.062(3) 0.053(3) 0.038(2) -0.009(2) -0.0008(19) 0.000(2)
C3 0.075(3) 0.060(3) 0.043(2) -0.015(2) 0.002(2) 0.004(2)
C4 0.062(3) 0.074(3) 0.039(2) -0.005(2) 0.0054(19) 0.009(2)
C5 0.049(2) 0.064(3) 0.049(2) 0.004(2) 0.0055(19) 0.001(2)
C6 0.050(2) 0.047(2) 0.038(2) 0.0007(18) -0.0008(18) 0.0026(19)
C7 0.045(2) 0.034(2) 0.036(2) 0.0052(18) -0.0034(18) 0.0062(18)
C8 0.040(2) 0.035(2) 0.042(2) 0.0018(17) 0.0025(16) 0.0007(16)
C9 0.041(2) 0.035(2) 0.035(2) 0.0000(17) 0.0041(16) 0.0024(16)
C10 0.044(2) 0.032(2) 0.040(2) -0.0063(18) -0.0001(16) 0.0058(17)
C11 0.045(2) 0.036(2) 0.039(2) 0.0029(18) 0.0026(16) 0.0040(16)
C12 0.069(3) 0.045(2) 0.044(2) 0.0028(18) 0.009(2) -0.0074(19)
C13 0.066(3) 0.059(3) 0.045(2) 0.014(2) 0.0127(19) -0.001(2)
C14 0.066(3) 0.056(3) 0.043(2) 0.007(2) 0.0120(19) -0.006(2)
C15 0.060(3) 0.065(3) 0.040(2) -0.008(2) 0.0005(19) 0.002(2)
C16 0.060(3) 0.071(3) 0.053(3) -0.017(2) -0.003(2) -0.010(2)
C17 0.056(2) 0.056(3) 0.044(2) -0.0115(19) 0.0016(18) -0.005(2)
C18 0.039(2) 0.041(2) 0.042(2) -0.0062(18) 0.0023(17) -0.0009(16)
C19 0.045(2) 0.042(2) 0.042(2) -0.0049(18) 0.0056(17) 0.0005(16)
C20 0.036(2) 0.047(2) 0.035(2) -0.0011(18) 0.0020(16) 0.0073(17)
N1 0.057(2) 0.0317(17) 0.0353(17) -0.0014(14) 0.0098(14) -0.0017(14)
N2 0.0467(19) 0.0379(18) 0.0355(17) -0.0015(14) 0.0065(14) -0.0001(14)
N3 0.058(2) 0.050(2) 0.0346(17) -0.0040(15) 0.0076(14) -0.0033(15)
O1 0.0569(16) 0.0348(14) 0.0445(15) 0.0006(12) 0.0017(12) -0.0020(13)
O2 0.0666(17) 0.0377(14) 0.0395(15) -0.0041(12) 0.0045(12) -0.0021(12)

loop_
_atom_type_symbol
_atom_type_description
_atom_type_scat_dispersion_real
_atom_type_scat_dispersion_imag
_atom_type_scat_source
C C 0.0033 0.0016 'International Tables Vol C Tables 4.2.6.8 and 6.1.1.4'
H H 0.0000 0.0000 'International Tables Vol C Tables 4.2.6.8 and 6.1.1.4'
N N 0.0061 0.0033 'International Tables Vol C Tables 4.2.6.8 and 6.1.1.4'
O O 0.0106 0.0060 'International Tables Vol C Tables 4.2.6.8 and 6.1.1.4'

loop_
_geom_angle_atom_site_label_1
_geom_angle_atom_site_label_2
_geom_angle_atom_site_label_3
_geom_angle
C2 C1 C6 118.4(3)
C2 C1 C7 117.9(3)
C6 C1 C7 123.6(3)
C3 C2 C1 120.7(4)
C3 C2 H2 119.6
C1 C2 H2 119.6
C4 C3 C2 121.0(4)
C4 C3 H3 119.5
C2 C3 H3 119.5
C3 C4 C5 119.5(3)
C3 C4 H4 120.2
C5 C4 H4 120.2
C4 C5 C6 120.0(4)
C4 C5 H5 120.0
C6 C5 H5 120.0
C5 C6 C1 120.4(3)
C5 C6 H6 119.8
C1 C6 H6 119.8
O1 C7 N1 121.4(3)
O1 C7 C1 121.6(3)
N1 C7 C1 116.9(3)
N2 C8 C9 122.2(3)
N2 C8 H8 118.9
C9 C8 H8 118.9
C19 C9 C10 117.0(3)
C19 C9 C8 119.6(3)
C10 C9 C8 123.2(3)
O2 C10 C11 117.1(3)
O2 C10 C9 120.4(3)
C11 C10 C9 122.5(3)
C10 C11 C20 118.3(3)
C10 C11 C12 119.7(3)
C20 C11 C12 121.9(3)
C11 C12 C13 111.2(3)
C11 C12 H12A 109.4
C13 C12 H12A 109.4
C11 C12 H12B 109.4
C13 C12 H12B 109.4
H12A C12 H12B 108.0
C14 C13 C12 109.8(3)
C14 C13 H13A 109.7
C12 C13 H13A 109.7
C14 C13 H13B 109.7
C12 C13 H13B 109.7
H13A C13 H13B 108.2
N3 C14 C13 111.4(3)
N3 C14 H14A 109.3
C13 C14 H14A 109.3
N3 C14 H14B 109.3
C13 C14 H14B 109.3
H14A C14 H14B 108.0
N3 C15 C16 111.3(3)
N3 C15 H15A 109.4
C16 C15 H15A 109.4
N3 C15 H15B 109.4
C16 C15 H15B 109.4
H15A C15 H15B 108.0
C15 C16 C17 109.3(3)
C15 C16 H16A 109.8
C17 C16 H16A 109.8
C15 C16 H16B 109.8
C17 C16 H16B 109.8
H16A C16 H16B 108.3
C18 C17 C16 109.7(3)
C18 C17 H17A 109.7
C16 C17 H17A 109.7
C18 C17 H17B 109.7
C16 C17 H17B 109.7
H17A C17 H17B 108.2
C19 C18 C20 118.0(3)
C19 C18 C17 121.4(3)
C20 C18 C17 120.6(3)
C18 C19 C9 123.3(3)
C18 C19 H19 118.3
C9 C19 H19 118.3
N3 C20 C11 119.7(3)
N3 C20 C18 119.5(3)
C11 C20 C18 120.8(3)
C7 N1 N2 119.2(3)
C7 N1 H1N 123(2)
N2 N1 H1N 118(2)
C8 N2 N1 115.0(3)
C20 N3 C15 121.7(3)
C20 N3 C14 120.1(3)
C15 N3 C14 116.3(3)
C10 O2 H2A 109.5

loop_
_geom_bond_atom_site_label_1
_geom_bond_atom_site_label_2
_geom_bond_distance
C1 C2 1.384(4)
C1 C6 1.394(4)
C1 C7 1.492(4)
C2 C3 1.382(5)
C2 H2 0.9500
C3 C4 1.364(5)
C3 H3 0.9500
C4 C5 1.384(5)
C4 H4 0.9500
C5 C6 1.392(4)
C5 H5 0.9500
C6 H6 0.9500
C7 O1 1.240(3)
C7 N1 1.342(4)
C8 N2 1.295(4)
C8 C9 1.433(4)
C8 H8 0.9500
C9 C19 1.403(4)
C9 C10 1.405(4)
C10 O2 1.368(3)
C10 C11 1.390(4)
C11 C20 1.414(4)
C11 C12 1.500(4)
C12 C13 1.5388(19)
C12 H12A 0.9900
C12 H12B 0.9900
C13 C14 1.502(4)
C13 H13A 0.9900
C13 H13B 0.9900
C14 N3 1.456(4)
C14 H14A 0.9900
C14 H14B 0.9900
C15 N3 1.453(4)
C15 C16 1.500(4)
C15 H15A 0.9900
C15 H15B 0.9900
C16 C17 1.5368(19)
C16 H16A 0.9900
C16 H16B 0.9900
C17 C18 1.501(4)
C17 H17A 0.9900
C17 H17B 0.9900
C18 C19 1.377(4)
C18 C20 1.421(4)
C19 H19 0.9500
C20 N3 1.384(4)
N1 N2 1.395(3)
N1 H1N 0.94(3)
O2 H2A 0.8400

loop_
_geom_torsion_atom_site_label_1
_geom_torsion_atom_site_label_2
_geom_torsion_atom_site_label_3
_geom_torsion_atom_site_label_4
_geom_torsion
C6 C1 C2 C3 0.8(5)
C7 C1 C2 C3 -174.8(3)
C1 C2 C3 C4 -0.9(6)
C2 C3 C4 C5 0.7(6)
C3 C4 C5 C6 -0.5(5)
C4 C5 C6 C1 0.4(5)
C2 C1 C6 C5 -0.6(5)
C7 C1 C6 C5 174.8(3)
C2 C1 C7 O1 15.1(5)
C6 C1 C7 O1 -160.3(3)
C2 C1 C7 N1 -167.7(3)
C6 C1 C7 N1 16.9(5)
N2 C8 C9 C19 177.7(3)
N2 C8 C9 C10 2.2(5)
C19 C9 C10 O2 179.7(3)
C8 C9 C10 O2 -4.7(5)
C19 C9 C10 C11 -0.2(5)
C8 C9 C10 C11 175.4(3)
O2 C10 C11 C20 179.5(3)
C9 C10 C11 C20 -0.6(5)
O2 C10 C11 C12 2.6(4)
C9 C10 C11 C12 -177.5(3)
C10 C11 C12 C13 156.4(3)
C20 C11 C12 C13 -20.3(4)
C11 C12 C13 C14 47.6(4)
C12 C13 C14 N3 -57.9(4)
N3 C15 C16 C17 57.2(4)
C15 C16 C17 C18 -54.5(4)
C16 C17 C18 C19 -150.5(3)
C16 C17 C18 C20 29.4(4)
C20 C18 C19 C9 2.7(5)
C17 C18 C19 C9 -177.4(3)
C10 C9 C19 C18 -0.9(5)
C8 C9 C19 C18 -176.7(3)
C10 C11 C20 N3 -175.8(3)
C12 C11 C20 N3 1.0(5)
C10 C11 C20 C18 2.5(5)
C12 C11 C20 C18 179.3(3)
C19 C18 C20 N3 174.8(3)
C17 C18 C20 N3 -5.1(5)
C19 C18 C20 C11 -3.5(5)
C17 C18 C20 C11 176.6(3)
O1 C7 N1 N2 6.6(5)
C1 C7 N1 N2 -170.6(3)
C9 C8 N2 N1 -177.7(3)
C7 N1 N2 C8 166.9(3)
C11 C20 N3 C15 -174.8(3)
C18 C20 N3 C15 6.9(5)
C11 C20 N3 C14 -11.0(4)
C18 C20 N3 C14 170.7(3)
C16 C15 N3 C20 -33.9(4)
C16 C15 N3 C14 161.7(3)
C13 C14 N3 C20 40.3(4)
C13 C14 N3 C15 -155.0(3)
